data_4071487
loop_
_publ_author_name
'Jansen, Helen'
'Rosenthal, Amos J.'
'Slootweg, J. Chris'
'Ehlers, Andreas W.'
'Lutz, Martin'
'Spek, Anthony L.'
'Lammertsma, Koop'

_publ_section_title
;
 Diastereoselective Formation of Complexed Methylenediphosphiranes
;
_journal_issue 12
_journal_name_full Organometallics
_journal_page_first 2868
_journal_paper_doi 10.1021/om800188h
_journal_volume 27
_journal_year 2008
_chemical_formula_moiety 'C43 H44 O5 P2 W'
_chemical_formula_sum 'C43 H44 O5 P2 W'
_chemical_formula_weight 886.57
_chemical_name_systematic
; 
 ? 
;
_space_group_IT_number 2
_symmetry_cell_setting triclinic
_symmetry_space_group_name_Hall '-P 1'
_symmetry_space_group_name_H-M 'P -1'
_atom_sites_solution_hydrogens difmap
_atom_sites_solution_primary heavy
_atom_sites_solution_secondary difmap
_audit_creation_method SHELXL-97
_cell_angle_alpha 70.009(1)
_cell_angle_beta 78.960(2)
_cell_angle_gamma 75.101(1)
_cell_formula_units_Z 2
_cell_length_a 11.3216(4)
_cell_length_b 13.2755(4)
_cell_length_c 14.5331(3)
_cell_measurement_reflns_used 40752
_cell_measurement_temperature 150(2)
_cell_measurement_theta_max 27.50
_cell_measurement_theta_min 1.50
_cell_volume 1970.75(10)
_computing_cell_refinement Peakref
_computing_data_collection 'Nonius COLLECT'
_computing_data_reduction 'EvalCCD, Sadabs'
_computing_structure_refinement 'SHELXL-97 (Sheldrick, 1997)'
_computing_structure_solution 'DIRDIF-99 (Beurskens et al., 1999)'
_diffrn_ambient_temperature 150(2)
_diffrn_measured_fraction_theta_full 0.990
_diffrn_measured_fraction_theta_max 0.990
_diffrn_measurement_device_type 'Nonius KappaCCD'
_diffrn_measurement_method '\f and \w scans'
_diffrn_radiation_monochromator graphite
_diffrn_radiation_source 'rotating anode'
_diffrn_radiation_type MoK\a
_diffrn_radiation_wavelength 0.71073
_diffrn_reflns_av_R_equivalents 0.0215
_diffrn_reflns_av_sigmaI/netI 0.0162
_diffrn_reflns_limit_h_max 14
_diffrn_reflns_limit_h_min -14
_diffrn_reflns_limit_k_max 17
_diffrn_reflns_limit_k_min -17
_diffrn_reflns_limit_l_max 18
_diffrn_reflns_limit_l_min -18
_diffrn_reflns_number 53642
_diffrn_reflns_theta_full 27.49
_diffrn_reflns_theta_max 27.49
_diffrn_reflns_theta_min 1.50
_exptl_absorpt_coefficient_mu 3.055
_exptl_absorpt_correction_T_max 0.52
_exptl_absorpt_correction_T_min 0.24
_exptl_absorpt_correction_type multi-scan
_exptl_crystal_colour yellow
_exptl_crystal_density_diffrn 1.494
_exptl_crystal_density_method 'not measured'
_exptl_crystal_description block
_exptl_crystal_F_000 892
_exptl_crystal_size_max 0.39
_exptl_crystal_size_mid 0.24
_exptl_crystal_size_min 0.21
_refine_diff_density_max 0.385
_refine_diff_density_min -0.473
_refine_diff_density_rms 0.059
_refine_ls_extinction_method none
_refine_ls_goodness_of_fit_ref 1.092
_refine_ls_hydrogen_treatment constr
_refine_ls_matrix_type full
_refine_ls_number_parameters 469
_refine_ls_number_reflns 8957
_refine_ls_number_restraints 0
_refine_ls_restrained_S_all 1.092
_refine_ls_R_factor_all 0.0181
_refine_ls_R_factor_gt 0.0149
_refine_ls_shift/su_max 0.006
_refine_ls_shift/su_mean 0.000
_refine_ls_structure_factor_coef Fsqd
_refine_ls_weighting_details 'calc w=1/[\s^2^(Fo^2^)+(0.0121P)^2^+0.9628P] where P=(Fo^2^+2Fc^2^)/3'
_refine_ls_weighting_scheme calc
_refine_ls_wR_factor_gt 0.0317
_refine_ls_wR_factor_ref 0.0324
_reflns_number_gt 8383
_reflns_number_total 8957
_reflns_threshold_expression I>2\s(I)
_cod_data_source_file om800188h-file003.cif
_cod_data_source_block s3832a
_cod_original_cell_volume 1970.74(10)
_cod_database_code 4071487

loop_
_symmetry_equiv_pos_as_xyz
'x, y, z'
'-x, -y, -z'

loop_
_atom_site_label
_atom_site_type_symbol
_atom_site_fract_x
_atom_site_fract_y
_atom_site_fract_z
_atom_site_U_iso_or_equiv
_atom_site_adp_type
_atom_site_occupancy
_atom_site_symmetry_multiplicity
_atom_site_calc_flag
_atom_site_refinement_flags
W1 W 0.127258(5) 0.085106(5) 0.255679(5) 0.01520(2) Uani 1 1 d .
P1 P 0.24203(3) 0.22717(3) 0.24609(3) 0.01266(7) Uani 1 1 d .
P2 P 0.41697(3) 0.17888(3) 0.31538(3) 0.01317(7) Uani 1 1 d .
O1 O -0.07778(13) 0.13252(12) 0.42738(11) 0.0412(3) Uani 1 1 d .
O2 O 0.29543(12) -0.07433(11) 0.42167(10) 0.0342(3) Uani 1 1 d .
O3 O 0.32722(14) 0.00175(12) 0.09729(11) 0.0454(4) Uani 1 1 d .
O4 O -0.02892(12) 0.26831(12) 0.09191(11) 0.0415(4) Uani 1 1 d .
O5 O 0.00352(12) -0.10220(11) 0.25706(10) 0.0350(3) Uani 1 1 d .
C1 C 0.39491(13) 0.22483(12) 0.18436(11) 0.0133(3) Uani 1 1 d .
C2 C 0.45189(13) 0.21333(12) 0.09660(11) 0.0138(3) Uani 1 1 d .
C3 C 0.38407(14) 0.24571(12) 0.00964(11) 0.0155(3) Uani 1 1 d .
C4 C 0.42966(15) 0.19685(14) -0.06514(12) 0.0205(3) Uani 1 1 d .
H4 H 0.5061 0.1458 -0.0614 0.025 Uiso 1 1 calc R
C5 C 0.36480(16) 0.22211(15) -0.14432(12) 0.0252(4) Uani 1 1 d .
H5 H 0.3971 0.1887 -0.1947 0.030 Uiso 1 1 calc R
C6 C 0.25308(16) 0.29573(15) -0.15055(12) 0.0266(4) Uani 1 1 d .
H6 H 0.2082 0.3120 -0.2046 0.032 Uiso 1 1 calc R
C7 C 0.20674(16) 0.34562(15) -0.07794(12) 0.0255(4) Uani 1 1 d .
H7 H 0.1300 0.3963 -0.0821 0.031 Uiso 1 1 calc R
C8 C 0.27221(15) 0.32172(13) 0.00086(11) 0.0196(3) Uani 1 1 d .
H8 H 0.2407 0.3575 0.0497 0.024 Uiso 1 1 calc R
C9 C 0.58508(13) 0.16093(12) 0.08491(11) 0.0152(3) Uani 1 1 d .
C10 C 0.66773(14) 0.21173(14) 0.01003(12) 0.0210(3) Uani 1 1 d .
H10 H 0.6392 0.2810 -0.0356 0.025 Uiso 1 1 calc R
C11 C 0.79126(15) 0.16167(15) 0.00181(13) 0.0275(4) Uani 1 1 d .
H11 H 0.8472 0.1974 -0.0486 0.033 Uiso 1 1 calc R
C12 C 0.83308(15) 0.06006(15) 0.06672(13) 0.0275(4) Uani 1 1 d .
H12 H 0.9179 0.0263 0.0614 0.033 Uiso 1 1 calc R
C13 C 0.75146(15) 0.00757(14) 0.13939(13) 0.0249(4) Uani 1 1 d .
H13 H 0.7799 -0.0630 0.1833 0.030 Uiso 1 1 calc R
C14 C 0.62812(14) 0.05768(13) 0.14841(12) 0.0194(3) Uani 1 1 d .
H14 H 0.5725 0.0211 0.1985 0.023 Uiso 1 1 calc R
C15 C 0.16908(13) 0.36802(12) 0.23833(11) 0.0143(3) Uani 1 1 d .
C16 C 0.04954(14) 0.39154(13) 0.28404(12) 0.0188(3) Uani 1 1 d .
H16 H 0.0066 0.3340 0.3174 0.023 Uiso 1 1 calc R
C17 C -0.00673(15) 0.49831(14) 0.28100(13) 0.0243(4) Uani 1 1 d .
H17 H -0.0875 0.5135 0.3133 0.029 Uiso 1 1 calc R
C18 C 0.05419(16) 0.58285(14) 0.23119(14) 0.0265(4) Uani 1 1 d .
H18 H 0.0158 0.6559 0.2296 0.032 Uiso 1 1 calc R
C19 C 0.17163(16) 0.56027(13) 0.18361(13) 0.0243(4) Uani 1 1 d .
H19 H 0.2129 0.6185 0.1482 0.029 Uiso 1 1 calc R
C20 C 0.22942(14) 0.45399(13) 0.18703(11) 0.0179(3) Uani 1 1 d .
H20 H 0.3102 0.4395 0.1545 0.021 Uiso 1 1 calc R
C21 C 0.41558(13) 0.30186(12) 0.35095(11) 0.0136(3) Uani 1 1 d .
C22 C 0.32726(13) 0.32196(12) 0.43096(11) 0.0145(3) Uani 1 1 d .
C23 C 0.29525(14) 0.42824(13) 0.43703(11) 0.0168(3) Uani 1 1 d .
H23 H 0.2320 0.4437 0.4866 0.020 Uiso 1 1 calc R
C24 C 0.35095(14) 0.51315(12) 0.37430(11) 0.0168(3) Uani 1 1 d .
C25 C 0.45173(14) 0.48425(13) 0.31035(11) 0.0179(3) Uani 1 1 d .
H25 H 0.4975 0.5384 0.2720 0.021 Uiso 1 1 calc R
C26 C 0.48937(14) 0.38007(13) 0.29932(11) 0.0155(3) Uani 1 1 d .
C27 C 0.27623(15) 0.23073(13) 0.51828(11) 0.0180(3) Uani 1 1 d .
C28 C 0.17094(18) 0.19277(16) 0.49662(13) 0.0311(4) Uani 1 1 d .
H28A H 0.2013 0.1562 0.4458 0.047 Uiso 1 1 calc R
H28B H 0.1051 0.2563 0.4732 0.047 Uiso 1 1 calc R
H28C H 0.1389 0.1415 0.5569 0.047 Uiso 1 1 calc R
C29 C 0.22530(19) 0.27192(16) 0.60790(12) 0.0316(4) Uani 1 1 d .
H29A H 0.1509 0.3291 0.5932 0.047 Uiso 1 1 calc R
H29B H 0.2873 0.3021 0.6227 0.047 Uiso 1 1 calc R
H29C H 0.2052 0.2108 0.6650 0.047 Uiso 1 1 calc R
C30 C 0.38135(19) 0.13232(16) 0.55226(14) 0.0371(5) Uani 1 1 d .
H30A H 0.3508 0.0786 0.6114 0.056 Uiso 1 1 calc R
H30B H 0.4478 0.1570 0.5673 0.056 Uiso 1 1 calc R
H30C H 0.4126 0.0984 0.4998 0.056 Uiso 1 1 calc R
C31 C 0.31546(15) 0.62930(13) 0.38381(12) 0.0209(3) Uani 1 1 d .
C32 C 0.19058(18) 0.64988(16) 0.44442(15) 0.0361(5) Uani 1 1 d .
H32A H 0.1280 0.6340 0.4163 0.054 Uiso 1 1 calc R
H32B H 0.1682 0.7267 0.4432 0.054 Uiso 1 1 calc R
H32C H 0.1954 0.6022 0.5126 0.054 Uiso 1 1 calc R
C33 C 0.4151(2) 0.64334(16) 0.43461(17) 0.0387(5) Uani 1 1 d .
H33A H 0.3932 0.7163 0.4429 0.058 Uiso 1 1 calc R
H33B H 0.4945 0.6351 0.3939 0.058 Uiso 1 1 calc R
H33C H 0.4209 0.5875 0.4993 0.058 Uiso 1 1 calc R
C34 C 0.30935(18) 0.71644(14) 0.28220(13) 0.0307(4) Uani 1 1 d .
H34A H 0.2421 0.7121 0.2510 0.046 Uiso 1 1 calc R
H34B H 0.3874 0.7035 0.2408 0.046 Uiso 1 1 calc R
H34C H 0.2946 0.7893 0.2899 0.046 Uiso 1 1 calc R
C35 C 0.61542(14) 0.35719(14) 0.23772(12) 0.0201(3) Uani 1 1 d .
C36 C 0.70802(16) 0.40600(16) 0.26622(15) 0.0317(4) Uani 1 1 d .
H36A H 0.7131 0.3751 0.3373 0.048 Uiso 1 1 calc R
H36B H 0.6804 0.4858 0.2488 0.048 Uiso 1 1 calc R
H36C H 0.7893 0.3881 0.2306 0.048 Uiso 1 1 calc R
C37 C 0.60334(17) 0.41262(15) 0.12732(13) 0.0277(4) Uani 1 1 d .
H37A H 0.6838 0.3988 0.0893 0.042 Uiso 1 1 calc R
H37B H 0.5735 0.4917 0.1146 0.042 Uiso 1 1 calc R
H37C H 0.5450 0.3827 0.1077 0.042 Uiso 1 1 calc R
C38 C 0.67309(14) 0.23510(14) 0.26046(13) 0.0240(4) Uani 1 1 d .
H38A H 0.6223 0.1990 0.2395 0.036 Uiso 1 1 calc R
H38B H 0.6780 0.2022 0.3315 0.036 Uiso 1 1 calc R
H38C H 0.7560 0.2257 0.2249 0.036 Uiso 1 1 calc R
C39 C -0.00423(15) 0.11850(14) 0.36492(13) 0.0239(4) Uani 1 1 d .
C40 C 0.23412(15) -0.01907(13) 0.36255(13) 0.0215(3) Uani 1 1 d .
C41 C 0.25654(16) 0.03551(14) 0.15196(13) 0.0249(4) Uani 1 1 d .
C42 C 0.02667(15) 0.20134(15) 0.14992(13) 0.0241(4) Uani 1 1 d .
C43 C 0.04626(15) -0.03311(14) 0.25753(12) 0.0231(3) Uani 1 1 d .

loop_
_atom_site_aniso_label
_atom_site_aniso_U_11
_atom_site_aniso_U_22
_atom_site_aniso_U_33
_atom_site_aniso_U_23
_atom_site_aniso_U_13
_atom_site_aniso_U_12
W1 0.01229(3) 0.01554(3) 0.01881(3) -0.00642(2) 0.00055(2) -0.00485(2)
P1 0.01069(17) 0.01329(18) 0.01423(18) -0.00543(14) 0.00042(14) -0.00263(14)
P2 0.01307(18) 0.01307(18) 0.01338(18) -0.00426(14) -0.00132(14) -0.00264(14)
O1 0.0318(7) 0.0509(9) 0.0395(8) -0.0202(7) 0.0159(6) -0.0124(7)
O2 0.0322(7) 0.0259(7) 0.0404(8) -0.0023(6) -0.0134(6) -0.0028(6)
O3 0.0506(9) 0.0323(8) 0.0510(9) -0.0251(7) 0.0250(7) -0.0104(7)
O4 0.0279(7) 0.0455(9) 0.0408(8) 0.0046(7) -0.0124(6) -0.0082(6)
O5 0.0351(7) 0.0289(7) 0.0466(8) -0.0074(6) -0.0105(6) -0.0179(6)
C1 0.0118(7) 0.0123(7) 0.0155(7) -0.0041(6) -0.0014(6) -0.0024(6)
C2 0.0136(7) 0.0119(7) 0.0153(7) -0.0039(6) 0.0001(6) -0.0036(6)
C3 0.0167(7) 0.0163(7) 0.0136(7) -0.0038(6) 0.0005(6) -0.0064(6)
C4 0.0197(8) 0.0228(8) 0.0190(8) -0.0097(7) -0.0011(6) -0.0008(7)
C5 0.0299(9) 0.0306(10) 0.0191(8) -0.0133(7) -0.0022(7) -0.0061(8)
C6 0.0279(9) 0.0346(10) 0.0190(8) -0.0085(7) -0.0088(7) -0.0047(8)
C7 0.0202(8) 0.0313(10) 0.0208(8) -0.0069(7) -0.0054(7) 0.0031(7)
C8 0.0194(8) 0.0224(8) 0.0150(7) -0.0062(6) -0.0002(6) -0.0017(6)
C9 0.0141(7) 0.0182(8) 0.0146(7) -0.0080(6) -0.0005(6) -0.0027(6)
C10 0.0179(8) 0.0233(9) 0.0175(8) -0.0032(6) 0.0010(6) -0.0031(7)
C11 0.0172(8) 0.0358(10) 0.0232(9) -0.0053(8) 0.0057(7) -0.0055(7)
C12 0.0155(8) 0.0327(10) 0.0292(9) -0.0105(8) 0.0009(7) 0.0027(7)
C13 0.0223(8) 0.0206(9) 0.0258(9) -0.0042(7) -0.0036(7) 0.0025(7)
C14 0.0186(8) 0.0195(8) 0.0183(8) -0.0060(6) 0.0018(6) -0.0035(6)
C15 0.0151(7) 0.0143(7) 0.0141(7) -0.0053(6) -0.0033(6) -0.0015(6)
C16 0.0162(7) 0.0172(8) 0.0214(8) -0.0050(6) -0.0006(6) -0.0032(6)
C17 0.0160(8) 0.0231(9) 0.0308(9) -0.0105(7) -0.0008(7) 0.0024(7)
C18 0.0231(9) 0.0150(8) 0.0383(10) -0.0082(7) -0.0064(7) 0.0034(7)
C19 0.0238(9) 0.0167(8) 0.0299(9) -0.0025(7) -0.0043(7) -0.0055(7)
C20 0.0151(7) 0.0190(8) 0.0189(8) -0.0051(6) -0.0016(6) -0.0036(6)
C21 0.0135(7) 0.0136(7) 0.0141(7) -0.0044(6) -0.0044(6) -0.0013(6)
C22 0.0140(7) 0.0171(8) 0.0128(7) -0.0041(6) -0.0034(6) -0.0033(6)
C23 0.0169(7) 0.0199(8) 0.0141(7) -0.0076(6) -0.0007(6) -0.0022(6)
C24 0.0188(8) 0.0150(8) 0.0175(7) -0.0060(6) -0.0048(6) -0.0019(6)
C25 0.0187(8) 0.0176(8) 0.0185(8) -0.0048(6) -0.0012(6) -0.0073(6)
C26 0.0141(7) 0.0182(8) 0.0157(7) -0.0065(6) -0.0018(6) -0.0039(6)
C27 0.0231(8) 0.0181(8) 0.0115(7) -0.0031(6) 0.0007(6) -0.0057(6)
C28 0.0386(11) 0.0426(11) 0.0175(8) -0.0067(8) 0.0035(7) -0.0258(9)
C29 0.0502(12) 0.0313(10) 0.0154(8) -0.0084(7) 0.0076(8) -0.0187(9)
C30 0.0387(11) 0.0304(10) 0.0226(9) 0.0068(8) 0.0006(8) 0.0031(9)
C31 0.0246(8) 0.0159(8) 0.0234(8) -0.0088(7) -0.0046(7) -0.0011(7)
C32 0.0398(11) 0.0229(10) 0.0420(11) -0.0173(8) 0.0099(9) -0.0009(8)
C33 0.0469(12) 0.0232(10) 0.0561(13) -0.0213(9) -0.0247(10) 0.0017(9)
C34 0.0420(11) 0.0162(9) 0.0304(10) -0.0059(7) -0.0041(8) -0.0020(8)
C35 0.0154(8) 0.0237(8) 0.0249(8) -0.0126(7) 0.0043(6) -0.0083(6)
C36 0.0168(8) 0.0396(11) 0.0495(12) -0.0274(9) 0.0046(8) -0.0120(8)
C37 0.0292(9) 0.0293(10) 0.0252(9) -0.0110(7) 0.0098(7) -0.0128(8)
C38 0.0127(7) 0.0296(9) 0.0333(9) -0.0165(8) 0.0008(7) -0.0039(7)
C39 0.0196(8) 0.0246(9) 0.0277(9) -0.0089(7) 0.0022(7) -0.0079(7)
C40 0.0194(8) 0.0159(8) 0.0299(9) -0.0082(7) 0.0002(7) -0.0058(7)
C41 0.0272(9) 0.0185(8) 0.0304(9) -0.0099(7) 0.0038(7) -0.0090(7)
C42 0.0168(8) 0.0286(9) 0.0277(9) -0.0076(8) -0.0008(7) -0.0090(7)
C43 0.0211(8) 0.0233(9) 0.0245(8) -0.0049(7) -0.0032(7) -0.0070(7)

loop_
_atom_type_symbol
_atom_type_description
_atom_type_scat_dispersion_real
_atom_type_scat_dispersion_imag
_atom_type_scat_source
C C 0.0033 0.0016 'International Tables Vol C Tables 4.2.6.8 and 6.1.1.4'
H H 0.0000 0.0000 'International Tables Vol C Tables 4.2.6.8 and 6.1.1.4'
O O 0.0106 0.0060 'International Tables Vol C Tables 4.2.6.8 and 6.1.1.4'
P P 0.1023 0.0942 'International Tables Vol C Tables 4.2.6.8 and 6.1.1.4'
W W -0.8490 6.8722 'International Tables Vol C Tables 4.2.6.8 and 6.1.1.4'

loop_
_geom_angle_atom_site_label_1
_geom_angle_atom_site_label_2
_geom_angle_atom_site_label_3
_geom_angle
C43 W1 C39 88.96(7)
C43 W1 C40 92.41(6)
C39 W1 C40 88.23(7)
C43 W1 C42 93.08(7)
C39 W1 C42 91.16(7)
C40 W1 C42 174.47(6)
C43 W1 C41 85.94(7)
C39 W1 C41 174.15(7)
C40 W1 C41 89.12(7)
C42 W1 C41 91.97(7)
C43 W1 P1 175.80(5)
C39 W1 P1 95.11(5)
C40 W1 P1 86.71(4)
C42 W1 P1 87.86(5)
C41 W1 P1 89.94(5)
C1 P1 C15 108.25(7)
C1 P1 P2 52.78(5)
C15 P1 P2 110.06(5)
C1 P1 W1 120.86(5)
C15 P1 W1 123.77(5)
P2 P1 W1 120.500(19)
C1 P2 C21 108.10(7)
C1 P2 P1 50.88(5)
C21 P2 P1 102.67(5)
C2 C1 P1 135.24(12)
C2 C1 P2 141.46(12)
P1 C1 P2 76.34(6)
C1 C2 C3 121.91(13)
C1 C2 C9 121.09(13)
C3 C2 C9 116.90(13)
C8 C3 C4 118.01(14)
C8 C3 C2 121.98(14)
C4 C3 C2 119.97(14)
C5 C4 C3 120.78(15)
C5 C4 H4 119.6
C3 C4 H4 119.6
C4 C5 C6 120.31(15)
C4 C5 H5 119.8
C6 C5 H5 119.8
C5 C6 C7 119.91(15)
C5 C6 H6 120.0
C7 C6 H6 120.0
C6 C7 C8 120.00(16)
C6 C7 H7 120.0
C8 C7 H7 120.0
C7 C8 C3 120.98(15)
C7 C8 H8 119.5
C3 C8 H8 119.5
C14 C9 C10 118.70(14)
C14 C9 C2 119.56(13)
C10 C9 C2 121.72(14)
C11 C10 C9 120.41(15)
C11 C10 H10 119.8
C9 C10 H10 119.8
C12 C11 C10 120.17(16)
C12 C11 H11 119.9
C10 C11 H11 119.9
C11 C12 C13 119.92(16)
C11 C12 H12 120.0
C13 C12 H12 120.0
C12 C13 C14 120.10(16)
C12 C13 H13 119.9
C14 C13 H13 119.9
C13 C14 C9 120.65(15)
C13 C14 H14 119.7
C9 C14 H14 119.7
C20 C15 C16 119.02(14)
C20 C15 P1 121.49(11)
C16 C15 P1 119.48(11)
C17 C16 C15 120.37(15)
C17 C16 H16 119.8
C15 C16 H16 119.8
C18 C17 C16 120.28(15)
C18 C17 H17 119.9
C16 C17 H17 119.9
C17 C18 C19 119.55(15)
C17 C18 H18 120.2
C19 C18 H18 120.2
C20 C19 C18 120.78(15)
C20 C19 H19 119.6
C18 C19 H19 119.6
C19 C20 C15 119.97(15)
C19 C20 H20 120.0
C15 C20 H20 120.0
C26 C21 C22 118.39(13)
C26 C21 P2 124.19(11)
C22 C21 P2 117.23(11)
C23 C22 C21 117.62(13)
C23 C22 C27 117.56(13)
C21 C22 C27 124.41(13)
C22 C23 C24 123.57(14)
C22 C23 H23 118.2
C24 C23 H23 118.2
C25 C24 C23 116.17(14)
C25 C24 C31 120.81(14)
C23 C24 C31 122.52(14)
C24 C25 C26 123.51(14)
C24 C25 H25 118.2
C26 C25 H25 118.2
C25 C26 C21 118.12(14)
C25 C26 C35 116.20(13)
C21 C26 C35 125.47(13)
C28 C27 C30 109.93(15)
C28 C27 C29 105.72(14)
C30 C27 C29 105.84(14)
C28 C27 C22 114.84(13)
C30 C27 C22 109.72(13)
C29 C27 C22 110.36(13)
C27 C28 H28A 109.5
C27 C28 H28B 109.5
H28A C28 H28B 109.5
C27 C28 H28C 109.5
H28A C28 H28C 109.5
H28B C28 H28C 109.5
C27 C29 H29A 109.5
C27 C29 H29B 109.5
H29A C29 H29B 109.5
C27 C29 H29C 109.5
H29A C29 H29C 109.5
H29B C29 H29C 109.5
C27 C30 H30A 109.5
C27 C30 H30B 109.5
H30A C30 H30B 109.5
C27 C30 H30C 109.5
H30A C30 H30C 109.5
H30B C30 H30C 109.5
C32 C31 C34 107.72(15)
C32 C31 C24 112.35(14)
C34 C31 C24 111.08(13)
C32 C31 C33 108.98(15)
C34 C31 C33 108.54(15)
C24 C31 C33 108.09(13)
C31 C32 H32A 109.5
C31 C32 H32B 109.5
H32A C32 H32B 109.5
C31 C32 H32C 109.5
H32A C32 H32C 109.5
H32B C32 H32C 109.5
C31 C33 H33A 109.5
C31 C33 H33B 109.5
H33A C33 H33B 109.5
C31 C33 H33C 109.5
H33A C33 H33C 109.5
H33B C33 H33C 109.5
C31 C34 H34A 109.5
C31 C34 H34B 109.5
H34A C34 H34B 109.5
C31 C34 H34C 109.5
H34A C34 H34C 109.5
H34B C34 H34C 109.5
C38 C35 C37 111.72(14)
C38 C35 C36 104.60(14)
C37 C35 C36 108.15(14)
C38 C35 C26 112.92(13)
C37 C35 C26 110.26(13)
C36 C35 C26 108.90(13)
C35 C36 H36A 109.5
C35 C36 H36B 109.5
H36A C36 H36B 109.5
C35 C36 H36C 109.5
H36A C36 H36C 109.5
H36B C36 H36C 109.5
C35 C37 H37A 109.5
C35 C37 H37B 109.5
H37A C37 H37B 109.5
C35 C37 H37C 109.5
H37A C37 H37C 109.5
H37B C37 H37C 109.5
C35 C38 H38A 109.5
C35 C38 H38B 109.5
H38A C38 H38B 109.5
C35 C38 H38C 109.5
H38A C38 H38C 109.5
H38B C38 H38C 109.5
O1 C39 W1 177.09(15)
O2 C40 W1 177.76(14)
O3 C41 W1 175.87(15)
O4 C42 W1 178.10(16)
O5 C43 W1 177.72(16)

loop_
_geom_bond_atom_site_label_1
_geom_bond_atom_site_label_2
_geom_bond_distance
W1 C43 2.0015(17)
W1 C39 2.0420(17)
W1 C40 2.0443(17)
W1 C42 2.0458(18)
W1 C41 2.0460(17)
W1 P1 2.5052(4)
P1 C1 1.7884(15)
P1 C15 1.8134(15)
P1 P2 2.2399(5)
P2 C1 1.8357(15)
P2 C21 1.8692(15)
O1 C39 1.139(2)
O2 C40 1.138(2)
O3 C41 1.135(2)
O4 C42 1.140(2)
O5 C43 1.144(2)
C1 C2 1.354(2)
C2 C3 1.484(2)
C2 C9 1.493(2)
C3 C8 1.398(2)
C3 C4 1.401(2)
C4 C5 1.382(2)
C4 H4 0.9500
C5 C6 1.382(2)
C5 H5 0.9500
C6 C7 1.384(2)
C6 H6 0.9500
C7 C8 1.385(2)
C7 H7 0.9500
C8 H8 0.9500
C9 C14 1.390(2)
C9 C10 1.395(2)
C10 C11 1.387(2)
C10 H10 0.9500
C11 C12 1.381(3)
C11 H11 0.9500
C12 C13 1.382(2)
C12 H12 0.9500
C13 C14 1.386(2)
C13 H13 0.9500
C14 H14 0.9500
C15 C20 1.396(2)
C15 C16 1.397(2)
C16 C17 1.386(2)
C16 H16 0.9500
C17 C18 1.382(2)
C17 H17 0.9500
C18 C19 1.386(2)
C18 H18 0.9500
C19 C20 1.382(2)
C19 H19 0.9500
C20 H20 0.9500
C21 C26 1.419(2)
C21 C22 1.433(2)
C22 C23 1.393(2)
C22 C27 1.562(2)
C23 C24 1.394(2)
C23 H23 0.9500
C24 C25 1.388(2)
C24 C31 1.538(2)
C25 C26 1.394(2)
C25 H25 0.9500
C26 C35 1.550(2)
C27 C28 1.528(2)
C27 C30 1.533(2)
C27 C29 1.538(2)
C28 H28A 0.9800
C28 H28B 0.9800
C28 H28C 0.9800
C29 H29A 0.9800
C29 H29B 0.9800
C29 H29C 0.9800
C30 H30A 0.9800
C30 H30B 0.9800
C30 H30C 0.9800
C31 C32 1.529(2)
C31 C34 1.534(2)
C31 C33 1.540(2)
C32 H32A 0.9800
C32 H32B 0.9800
C32 H32C 0.9800
C33 H33A 0.9800
C33 H33B 0.9800
C33 H33C 0.9800
C34 H34A 0.9800
C34 H34B 0.9800
C34 H34C 0.9800
C35 C38 1.528(2)
C35 C37 1.536(2)
C35 C36 1.546(2)
C36 H36A 0.9800
C36 H36B 0.9800
C36 H36C 0.9800
C37 H37A 0.9800
C37 H37B 0.9800
C37 H37C 0.9800
C38 H38A 0.9800
C38 H38B 0.9800
C38 H38C 0.9800

loop_
_geom_torsion_atom_site_label_1
_geom_torsion_atom_site_label_2
_geom_torsion_atom_site_label_3
_geom_torsion_atom_site_label_4
_geom_torsion
C39 W1 P1 C1 164.54(8)
C40 W1 P1 C1 76.61(7)
C42 W1 P1 C1 -104.48(7)
C41 W1 P1 C1 -12.51(8)
C39 W1 P1 C15 -48.50(8)
C40 W1 P1 C15 -136.42(7)
C42 W1 P1 C15 42.48(8)
C41 W1 P1 C15 134.45(8)
C39 W1 P1 P2 102.30(5)
C40 W1 P1 P2 14.37(5)
C42 W1 P1 P2 -166.72(5)
C41 W1 P1 P2 -74.75(6)
C15 P1 P2 C1 -98.12(8)
W1 P1 P2 C1 107.47(6)
C1 P1 P2 C21 103.15(8)
C15 P1 P2 C21 5.03(7)
W1 P1 P2 C21 -149.38(5)
C15 P1 C1 C2 -104.37(17)
P2 P1 C1 C2 153.90(19)
W1 P1 C1 C2 47.13(18)
C15 P1 C1 P2 101.72(6)
W1 P1 C1 P2 -106.78(4)
C21 P2 C1 C2 118.00(18)
P1 P2 C1 C2 -150.2(2)
C21 P2 C1 P1 -91.82(6)
P1 C1 C2 C3 27.1(2)
P2 C1 C2 C3 163.75(14)
P1 C1 C2 C9 -149.18(13)
P2 C1 C2 C9 -12.5(3)
C1 C2 C3 C8 22.3(2)
C9 C2 C3 C8 -161.27(14)
C1 C2 C3 C4 -155.40(15)
C9 C2 C3 C4 21.0(2)
C8 C3 C4 C5 -0.9(2)
C2 C3 C4 C5 176.89(15)
C3 C4 C5 C6 -0.4(3)
C4 C5 C6 C7 0.9(3)
C5 C6 C7 C8 0.0(3)
C6 C7 C8 C3 -1.4(3)
C4 C3 C8 C7 1.8(2)
C2 C3 C8 C7 -175.94(15)
C1 C2 C9 C14 53.5(2)
C3 C2 C9 C14 -122.97(15)
C1 C2 C9 C10 -128.17(16)
C3 C2 C9 C10 55.4(2)
C14 C9 C10 C11 -2.5(2)
C2 C9 C10 C11 179.15(15)
C9 C10 C11 C12 1.2(3)
C10 C11 C12 C13 0.7(3)
C11 C12 C13 C14 -1.2(3)
C12 C13 C14 C9 -0.1(3)
C10 C9 C14 C13 1.9(2)
C2 C9 C14 C13 -179.66(15)
C1 P1 C15 C20 2.49(14)
P2 P1 C15 C20 58.60(13)
W1 P1 C15 C20 -147.99(10)
C1 P1 C15 C16 -177.93(12)
P2 P1 C15 C16 -121.82(11)
W1 P1 C15 C16 31.59(14)
C20 C15 C16 C17 -2.0(2)
P1 C15 C16 C17 178.43(13)
C15 C16 C17 C18 1.1(3)
C16 C17 C18 C19 0.5(3)
C17 C18 C19 C20 -1.3(3)
C18 C19 C20 C15 0.4(3)
C16 C15 C20 C19 1.2(2)
P1 C15 C20 C19 -179.21(12)
C1 P2 C21 C26 -51.61(14)
P1 P2 C21 C26 -104.25(12)
C1 P2 C21 C22 123.40(11)
P1 P2 C21 C22 70.77(11)
C26 C21 C22 C23 16.9(2)
P2 C21 C22 C23 -158.42(11)
C26 C21 C22 C27 -155.59(14)
P2 C21 C22 C27 29.09(19)
C21 C22 C23 C24 -5.0(2)
C27 C22 C23 C24 168.04(14)
C22 C23 C24 C25 -6.9(2)
C22 C23 C24 C31 -178.86(14)
C23 C24 C25 C26 7.1(2)
C31 C24 C25 C26 179.21(14)
C24 C25 C26 C21 4.7(2)
C24 C25 C26 C35 -170.38(14)
C22 C21 C26 C25 -16.8(2)
P2 C21 C26 C25 158.18(12)
C22 C21 C26 C35 157.77(14)
P2 C21 C26 C35 -27.3(2)
C23 C22 C27 C28 105.03(17)
C21 C22 C27 C28 -82.48(19)
C23 C22 C27 C30 -130.58(16)
C21 C22 C27 C30 41.9(2)
C23 C22 C27 C29 -14.3(2)
C21 C22 C27 C29 158.16(15)
C25 C24 C31 C32 170.42(15)
C23 C24 C31 C32 -18.0(2)
C25 C24 C31 C34 49.7(2)
C23 C24 C31 C34 -138.76(16)
C25 C24 C31 C33 -69.29(19)
C23 C24 C31 C33 102.27(18)
C25 C26 C35 C38 157.89(14)
C21 C26 C35 C38 -16.8(2)
C25 C26 C35 C37 -76.36(17)
C21 C26 C35 C37 109.00(17)
C25 C26 C35 C36 42.16(19)
C21 C26 C35 C36 -132.48(16)
